data_4517664
loop_
_publ_author_name
'Shao, Zhichao'
'Zhao, Yujie'
'Xie, Qiong'
'Wang, Hongfei'
'Cui, Yang'
'Yang, Xiaoqian'
'Hou, Hongwei'

_publ_section_title
;
 Efficient Identification for Alcohol Homologues and Hyperthermy Based on
 Coordination Polymer Multiple Structural Transformations.
;
_journal_issue 21
_journal_name_full 'ACS applied materials &amp; interfaces'
_journal_page_first 24141
_journal_page_last 24148
_journal_paper_doi 10.1021/acsami.0c05208
_journal_volume 12
_journal_year 2020
_chemical_formula_sum 'C32 H30 N2 O7 Zn'
_chemical_formula_weight 616.92
_space_group_crystal_system triclinic
_space_group_IT_number 2
_space_group_name_Hall '-P 1'
_space_group_name_H-M_alt 'P -1'
_atom_sites_solution_hydrogens mixed
_audit_creation_method SHELXL-2018/3
_cell_angle_alpha 113.678(14)
_cell_angle_beta 104.048(10)
_cell_angle_gamma 90.19(2)
_cell_formula_units_Z 2
_cell_length_a 11.509(6)
_cell_length_b 12.032(6)
_cell_length_c 12.314(4)
_cell_measurement_reflns_used 9928
_cell_measurement_temperature 293(2)
_cell_measurement_theta_max 24.79
_cell_measurement_theta_min 2.47
_cell_volume 1505.2(12)
_computing_structure_refinement 'SHELXL-2018/3 (Sheldrick, 2018)'
_computing_structure_solution 'SHELXT 2014/5 (Sheldrick, 2014)'
_diffrn_ambient_temperature 293(2)
_diffrn_measured_fraction_theta_full 0.997
_diffrn_measured_fraction_theta_max 0.994
_diffrn_measurement_device_type 'Bruker APEX-II CCD'
_diffrn_measurement_method '\f and \w scans'
_diffrn_radiation_type MoK\a
_diffrn_radiation_wavelength 0.71073
_diffrn_reflns_av_R_equivalents 0.0326
_diffrn_reflns_av_unetI/netI 0.0286
_diffrn_reflns_Laue_measured_fraction_full 0.997
_diffrn_reflns_Laue_measured_fraction_max 0.994
_diffrn_reflns_limit_h_max 14
_diffrn_reflns_limit_h_min -14
_diffrn_reflns_limit_k_max 15
_diffrn_reflns_limit_k_min -15
_diffrn_reflns_limit_l_max 15
_diffrn_reflns_limit_l_min -16
_diffrn_reflns_number 37137
_diffrn_reflns_point_group_measured_fraction_full 0.997
_diffrn_reflns_point_group_measured_fraction_max 0.994
_diffrn_reflns_theta_full 25.242
_diffrn_reflns_theta_max 27.574
_diffrn_reflns_theta_min 2.247
_exptl_absorpt_coefficient_mu 0.865
_exptl_absorpt_correction_type multi-scan
_exptl_crystal_colour colourless
_exptl_crystal_density_diffrn 1.361
_exptl_crystal_description block
_exptl_crystal_F_000 638
_exptl_crystal_size_max 0.130
_exptl_crystal_size_mid 0.110
_exptl_crystal_size_min 0.110
_exptl_transmission_factor_max 0.7456
_exptl_transmission_factor_min 0.6762
_refine_diff_density_max 1.757
_refine_diff_density_min -0.860
_refine_diff_density_rms 0.085
_refine_ls_extinction_method none
_refine_ls_goodness_of_fit_ref 0.988
_refine_ls_hydrogen_treatment constr
_refine_ls_matrix_type full
_refine_ls_number_parameters 393
_refine_ls_number_reflns 6911
_refine_ls_number_restraints 24
_refine_ls_restrained_S_all 0.991
_refine_ls_R_factor_all 0.0835
_refine_ls_R_factor_gt 0.0646
_refine_ls_shift/su_max 0.082
_refine_ls_shift/su_mean 0.003
_refine_ls_structure_factor_coef Fsqd
_refine_ls_weighting_details 'w=1/[\s^2^(Fo^2^)+(0.1295P)^2^+1.6400P] where P=(Fo^2^+2Fc^2^)/3'
_refine_ls_weighting_scheme calc
_refine_ls_wR_factor_gt 0.1849
_refine_ls_wR_factor_ref 0.2041
_reflns_Friedel_coverage 0.000
_reflns_number_gt 5453
_reflns_number_total 6911
_reflns_threshold_expression 'I > 2\s(I)'
_cod_data_source_file am0c05208_si_002.cif
_cod_data_source_block 2
_cod_depositor_comments 'Adding full bibliography for 4517663--4517671.cif.'
_cod_database_code 4517664
_shelx_shelxl_version_number 2018/3
_shelx_space_group_comment
;
The symmetry employed for this shelxl refinement is uniquely defined
by the following loop, which should always be used as a source of
symmetry information in preference to the above space-group names.
They are only intended as comments.
;
_shelx_estimated_absorpt_t_min 0.896
_shelx_estimated_absorpt_t_max 0.911

loop_
_space_group_symop_operation_xyz
'x, y, z'
'-x, -y, -z'

loop_
_atom_site_label
_atom_site_type_symbol
_atom_site_fract_x
_atom_site_fract_y
_atom_site_fract_z
_atom_site_U_iso_or_equiv
_atom_site_adp_type
_atom_site_occupancy
_atom_site_site_symmetry_order
_atom_site_calc_flag
_atom_site_refinement_flags_posn
_atom_site_refinement_flags_adp
_atom_site_refinement_flags_occupancy
_atom_site_disorder_assembly
_atom_site_disorder_group
Zn1 Zn 0.56839(3) 0.39386(4) 0.24775(4) 0.04296(17) Uani 1 1 d . . . . .
N2 N 0.5524(3) 0.5804(3) 0.3448(3) 0.0451(6) Uani 1 1 d . . . . .
O2 O 0.6280(3) 0.2166(4) 0.2356(3) 0.0770(9) Uani 1 1 d . . . . .
N1 N 0.7010(3) 0.4188(3) 0.1667(3) 0.0495(7) Uani 1 1 d . . . . .
O3 O 0.6757(3) 0.3746(3) 0.4110(3) 0.0715(9) Uani 1 1 d . . . . .
O5 O 0.3837(3) 0.3310(3) 0.2344(3) 0.0747(9) Uani 1 1 d . . . . .
O6 O 0.4272(3) 0.3435(4) 0.0776(4) 0.0841(10) Uani 1 1 d . . . . .
C21 C 0.5777(4) 0.6384(4) 0.4667(3) 0.0507(9) Uani 1 1 d . . . . .
H21 H 0.604046 0.594369 0.513441 0.061 Uiso 1 1 calc R U . . .
C27 C 0.8169(4) 0.4340(4) 0.2265(4) 0.0601(10) Uani 1 1 d . . . . .
H27 H 0.835503 0.428162 0.301759 0.072 Uiso 1 1 calc R U . . .
C28 C 0.9108(4) 0.4574(4) 0.1860(6) 0.0754(14) Uani 1 1 d . . . . .
H28 H 0.989793 0.467434 0.233221 0.090 Uiso 1 1 calc R U . . .
C29 C 0.8878(6) 0.4661(5) 0.0754(7) 0.0923(18) Uani 1 1 d D U . . .
C30 C 0.7702(8) 0.4472(8) 0.0117(7) 0.114(3) Uani 1 1 d . . . . .
H30 H 0.750816 0.449662 -0.065137 0.137 Uiso 1 1 calc R U . . .
C31 C 0.6761(5) 0.4241(6) 0.0576(5) 0.0837(16) Uani 1 1 d . . . . .
H31 H 0.596446 0.412476 0.011500 0.100 Uiso 1 1 calc R U . . .
C10 C 0.6763(4) 0.2628(4) 0.3484(4) 0.0583(10) Uani 1 1 d . . . . .
O1 O 0.9016(8) -0.3111(5) 0.4634(6) 0.165(3) Uani 1 1 d . U . . .
C9 C 0.7346(4) 0.1863(4) 0.4100(4) 0.0579(10) Uani 1 1 d . . . . .
H9 H 0.765803 0.221284 0.495007 0.069 Uiso 1 1 calc R U . . .
O4 O -0.3500(3) 0.0775(5) -0.1477(3) 0.0952(14) Uani 1 1 d . . . . .
C8 C 0.7434(4) 0.0702(4) 0.3477(4) 0.0596(10) Uani 1 1 d . . . . .
H8 H 0.713502 0.041314 0.262835 0.072 Uiso 1 1 calc R U . . .
C5 C 0.7921(4) -0.0190(4) 0.3909(5) 0.0692(12) Uani 1 1 d . . . . .
C6 C 0.8451(6) 0.0090(6) 0.5146(7) 0.0914(18) Uani 1 1 d . . . . .
H6 H 0.853660 0.088476 0.574467 0.110 Uiso 1 1 calc R U . . .
C7 C 0.8844(7) -0.0854(7) 0.5450(8) 0.1103(18) Uani 1 1 d . U . . .
H7 H 0.920585 -0.072900 0.625798 0.132 Uiso 1 1 calc R U . . .
C2 C 0.8654(6) -0.2106(6) 0.4398(9) 0.1046(14) Uani 1 1 d . U . . .
C1 C 0.9405(7) -0.2868(13) 0.5823(9) 0.189(5) Uani 1 1 d . U . . .
H1A H 0.963738 -0.359817 0.591430 0.283 Uiso 1 1 calc R U . . .
H1B H 1.008735 -0.225403 0.619895 0.283 Uiso 1 1 calc R U . . .
H1C H 0.877257 -0.257757 0.621431 0.283 Uiso 1 1 calc R U . . .
C3 C 0.8184(8) -0.2313(8) 0.3269(11) 0.134(2) Uani 1 1 d . U . . .
H3 H 0.809966 -0.308294 0.262936 0.161 Uiso 1 1 calc R U . . .
C4 C 0.7848(7) -0.1392(5) 0.3098(10) 0.128(3) Uani 1 1 d . . . . .
H4 H 0.748651 -0.154888 0.228130 0.154 Uiso 1 1 calc R U . . .
C23 C 0.5286(3) 0.8305(3) 0.4618(3) 0.0458(8) Uani 1 1 d . . . . .
C24 C 0.5003(5) 0.7685(4) 0.3338(4) 0.0632(11) Uani 1 1 d . . . . .
H24 H 0.472422 0.809872 0.284665 0.076 Uiso 1 1 calc R U . . .
C25 C 0.5137(5) 0.6471(4) 0.2808(4) 0.0648(12) Uani 1 1 d . . . . .
H25 H 0.494913 0.608339 0.195429 0.078 Uiso 1 1 calc R U . . .
O7 O 0.7829(4) 0.4832(5) 0.6701(5) 0.1117(16) Uani 1 1 d G . . . .
H7A H 0.733013 0.532673 0.695694 0.168 Uiso 1 1 d G U . . .
H7B H 0.749547 0.430342 0.597775 0.168 Uiso 1 1 d G U . . .
C20 C 0.3530(4) 0.3158(4) 0.1246(5) 0.0641(11) Uani 1 1 d . . . . .
C19 C 0.2274(4) 0.2675(5) 0.0469(5) 0.0726(13) Uani 1 1 d . . . . .
H19 H 0.205165 0.269599 -0.030033 0.087 Uiso 1 1 calc R U . . .
C18 C 0.1472(4) 0.2224(4) 0.0813(4) 0.0608(10) Uani 1 1 d . . . . .
H18 H 0.174445 0.216747 0.156312 0.073 Uiso 1 1 calc R U . . .
C22 C 0.5667(4) 0.7613(4) 0.5273(3) 0.0516(9) Uani 1 1 d . . . . .
H22 H 0.585168 0.797493 0.612774 0.062 Uiso 1 1 calc R U . . .
C26 C 0.5181(4) 0.9629(3) 0.5260(4) 0.0508(8) Uani 1 1 d . . . . .
H26 H 0.539339 0.996205 0.611552 0.061 Uiso 1 1 calc R U . . .
C15 C 0.0187(4) 0.1790(4) 0.0169(4) 0.0571(9) Uani 1 1 d . . . . .
C16 C -0.0536(4) 0.1450(4) 0.0756(4) 0.0649(11) Uani 1 1 d . . . . .
H16 H -0.018810 0.145575 0.152345 0.078 Uiso 1 1 calc R U . . .
C17 C -0.1766(4) 0.1098(4) 0.0238(4) 0.0610(10) Uani 1 1 d . . . . .
H17 H -0.222756 0.087722 0.065827 0.073 Uiso 1 1 calc R U . . .
C12 C -0.2296(4) 0.1078(5) -0.0894(4) 0.0649(11) Uani 1 1 d . . . . .
C13 C -0.1583(5) 0.1404(8) -0.1497(5) 0.102(2) Uani 1 1 d . . . . .
H13 H -0.192654 0.138277 -0.227247 0.123 Uiso 1 1 calc R U . . .
C14 C -0.0357(5) 0.1764(6) -0.0957(5) 0.0845(16) Uani 1 1 d . . . . .
H14 H 0.010419 0.199240 -0.137349 0.101 Uiso 1 1 calc R U . . .
C11 C -0.4248(5) 0.0404(7) -0.0878(6) 0.099(2) Uani 1 1 d . . . . .
H11A H -0.505997 0.017490 -0.139408 0.148 Uiso 1 1 calc R U . . .
H11B H -0.423592 0.106886 -0.010915 0.148 Uiso 1 1 calc R U . . .
H11C H -0.395056 -0.028073 -0.072996 0.148 Uiso 1 1 calc R U . . .
C32 C 1.0022(8) 0.4959(8) 0.0503(10) 0.060(3) Uani 0.60(2) 1 d . U P A 1
H32A H 1.075775 0.508403 0.107883 0.071 Uiso 0.60(2) 1 calc R U P A 1
C32' C 0.9432(15) 0.4835(12) -0.0174(13) 0.061(5) Uani 0.40(2) 1 d D . P A 2
H32B H 0.896989 0.470761 -0.095539 0.073 Uiso 0.40(2) 1 calc R U P A 2

loop_
_atom_site_aniso_label
_atom_site_aniso_U_11
_atom_site_aniso_U_22
_atom_site_aniso_U_33
_atom_site_aniso_U_23
_atom_site_aniso_U_13
_atom_site_aniso_U_12
Zn1 0.0426(2) 0.0443(3) 0.0460(3) 0.02125(18) 0.01444(17) 0.00338(16)
N2 0.0480(16) 0.0438(15) 0.0483(16) 0.0226(13) 0.0147(13) 0.0080(12)
O2 0.071(2) 0.092(2) 0.078(2) 0.054(2) 0.0049(17) -0.0066(18)
N1 0.0545(18) 0.0467(16) 0.0576(18) 0.0262(14) 0.0250(14) 0.0089(13)
O3 0.089(2) 0.071(2) 0.078(2) 0.0474(18) 0.0346(18) 0.0287(17)
O5 0.0588(18) 0.077(2) 0.073(2) 0.0275(17) -0.0019(16) -0.0053(16)
O6 0.0584(19) 0.103(3) 0.089(2) 0.037(2) 0.0201(17) -0.0024(18)
C21 0.064(2) 0.050(2) 0.050(2) 0.0295(17) 0.0204(17) 0.0153(17)
C27 0.049(2) 0.060(2) 0.077(3) 0.029(2) 0.026(2) 0.0063(18)
C28 0.057(3) 0.060(3) 0.119(4) 0.035(3) 0.043(3) 0.006(2)
C29 0.084(3) 0.072(3) 0.154(5) 0.053(3) 0.078(3) 0.014(3)
C30 0.136(6) 0.150(7) 0.115(5) 0.093(5) 0.071(5) 0.021(5)
C31 0.074(3) 0.124(5) 0.080(3) 0.064(3) 0.031(3) 0.006(3)
C10 0.056(2) 0.064(3) 0.073(3) 0.042(2) 0.026(2) 0.0105(19)
O1 0.267(8) 0.106(3) 0.125(3) 0.070(3) 0.019(4) 0.076(4)
C9 0.066(3) 0.057(2) 0.060(2) 0.0316(19) 0.0207(19) 0.0132(19)
O4 0.0505(18) 0.161(4) 0.073(2) 0.057(3) 0.0009(16) -0.023(2)
C8 0.061(2) 0.058(2) 0.062(2) 0.023(2) 0.0241(19) 0.0043(19)
C5 0.067(3) 0.054(2) 0.103(4) 0.038(2) 0.042(3) 0.017(2)
C6 0.090(4) 0.081(4) 0.136(6) 0.070(4) 0.043(4) 0.031(3)
C7 0.113(4) 0.099(3) 0.157(5) 0.083(3) 0.052(4) 0.033(3)
C2 0.091(4) 0.085(2) 0.186(4) 0.085(2) 0.071(4) 0.041(3)
C1 0.072(4) 0.406(15) 0.179(4) 0.224(8) 0.015(5) 0.029(7)
C3 0.142(5) 0.095(4) 0.181(4) 0.065(4) 0.053(5) 0.046(4)
C4 0.123(6) 0.055(3) 0.208(9) 0.031(4) 0.091(6) 0.024(3)
C23 0.0466(19) 0.0449(18) 0.0511(19) 0.0238(16) 0.0154(15) 0.0072(14)
C24 0.089(3) 0.055(2) 0.050(2) 0.0289(18) 0.011(2) 0.020(2)
C25 0.095(3) 0.052(2) 0.045(2) 0.0231(18) 0.010(2) 0.018(2)
O7 0.094(3) 0.114(4) 0.092(3) 0.020(3) 0.003(2) 0.031(3)
C20 0.047(2) 0.058(2) 0.080(3) 0.022(2) 0.017(2) 0.0025(18)
C19 0.054(2) 0.085(3) 0.063(3) 0.018(2) 0.010(2) -0.003(2)
C18 0.056(2) 0.053(2) 0.063(2) 0.0176(19) 0.0097(19) -0.0001(18)
C22 0.066(2) 0.053(2) 0.0415(18) 0.0227(16) 0.0175(16) 0.0138(18)
C26 0.057(2) 0.0473(19) 0.052(2) 0.0212(16) 0.0194(17) 0.0111(16)
C15 0.052(2) 0.048(2) 0.060(2) 0.0129(18) 0.0116(18) 0.0015(17)
C16 0.063(3) 0.066(3) 0.063(3) 0.030(2) 0.006(2) -0.005(2)
C17 0.058(2) 0.062(2) 0.063(2) 0.029(2) 0.0111(19) -0.0073(19)
C12 0.047(2) 0.081(3) 0.058(2) 0.023(2) 0.0094(18) -0.011(2)
C13 0.065(3) 0.179(7) 0.068(3) 0.065(4) 0.003(2) -0.028(4)
C14 0.064(3) 0.125(5) 0.073(3) 0.047(3) 0.023(2) -0.017(3)
C11 0.056(3) 0.149(6) 0.088(4) 0.049(4) 0.013(3) -0.033(3)
C32 0.036(3) 0.094(6) 0.062(6) 0.049(4) 0.007(3) 0.000(3)
C32' 0.055(10) 0.080(8) 0.060(8) 0.042(6) 0.016(7) -0.001(5)

loop_
_atom_type_symbol
_atom_type_description
_atom_type_scat_dispersion_real
_atom_type_scat_dispersion_imag
_atom_type_scat_source
C C 0.0033 0.0016 'International Tables Vol C Tables 4.2.6.8 and 6.1.1.4'
H H 0.0000 0.0000 'International Tables Vol C Tables 4.2.6.8 and 6.1.1.4'
N N 0.0061 0.0033 'International Tables Vol C Tables 4.2.6.8 and 6.1.1.4'
O O 0.0106 0.0060 'International Tables Vol C Tables 4.2.6.8 and 6.1.1.4'
Zn Zn 0.2839 1.4301 'International Tables Vol C Tables 4.2.6.8 and 6.1.1.4'

loop_
_geom_angle_atom_site_label_1
_geom_angle_atom_site_label_2
_geom_angle_atom_site_label_3
_geom_angle
_geom_angle_site_symmetry_1
_geom_angle_site_symmetry_3
_geom_angle_publ_flag
N1 Zn1 N2 97.04(12) . . ?
N1 Zn1 O6 92.18(14) . . ?
N2 Zn1 O6 102.54(14) . . ?
N1 Zn1 O3 102.22(13) . . ?
N2 Zn1 O3 94.04(12) . . ?
O6 Zn1 O3 156.55(16) . . ?
N1 Zn1 O5 151.17(14) . . ?
N2 Zn1 O5 94.52(13) . . ?
O6 Zn1 O5 59.47(14) . . ?
O3 Zn1 O5 103.20(14) . . ?
N1 Zn1 O2 90.61(13) . . ?
N2 Zn1 O2 153.20(13) . . ?
O6 Zn1 O2 102.79(15) . . ?
O3 Zn1 O2 59.19(13) . . ?
O5 Zn1 O2 90.84(13) . . ?
N1 Zn1 C20 121.74(16) . . ?
N2 Zn1 C20 100.57(14) . . ?
O6 Zn1 C20 29.81(15) . . ?
O3 Zn1 C20 130.91(16) . . ?
O5 Zn1 C20 29.68(15) . . ?
O2 Zn1 C20 97.04(14) . . ?
N1 Zn1 C10 98.12(13) . . ?
N2 Zn1 C10 123.72(14) . . ?
O6 Zn1 C10 130.49(16) . . ?
O3 Zn1 C10 29.73(14) . . ?
O5 Zn1 C10 97.20(14) . . ?
O2 Zn1 C10 29.48(14) . . ?
C20 Zn1 C10 115.82(15) . . ?
C21 N2 C25 116.5(3) . . ?
C21 N2 Zn1 124.7(2) . . ?
C25 N2 Zn1 118.8(3) . . ?
C10 O2 Zn1 90.1(3) . . ?
C31 N1 C27 116.7(4) . . ?
C31 N1 Zn1 123.5(3) . . ?
C27 N1 Zn1 119.8(3) . . ?
C10 O3 Zn1 90.4(3) . . ?
C20 O5 Zn1 89.5(3) . . ?
C20 O6 Zn1 90.6(3) . . ?
N2 C21 C22 123.1(3) . . ?
N2 C21 H21 118.5 . . ?
C22 C21 H21 118.5 . . ?
N1 C27 C28 125.1(5) . . ?
N1 C27 H27 117.5 . . ?
C28 C27 H27 117.5 . . ?
C29 C28 C27 119.5(5) . . ?
C29 C28 H28 120.2 . . ?
C27 C28 H28 120.2 . . ?
C30 C29 C28 116.0(5) . . ?
C30 C29 C32 133.0(7) . . ?
C28 C29 C32 111.0(7) . . ?
C30 C29 C32' 98.5(9) . . ?
C28 C29 C32' 145.4(9) . . ?
C29 C30 C31 122.4(6) . . ?
C29 C30 H30 118.8 . . ?
C31 C30 H30 118.8 . . ?
N1 C31 C30 120.2(6) . . ?
N1 C31 H31 119.9 . . ?
C30 C31 H31 119.9 . . ?
O2 C10 O3 120.3(4) . . ?
O2 C10 C9 120.4(4) . . ?
O3 C10 C9 119.4(4) . . ?
O2 C10 Zn1 60.5(2) . . ?
O3 C10 Zn1 59.9(2) . . ?
C9 C10 Zn1 177.2(3) . . ?
C1 O1 C2 114.1(8) . . ?
C8 C9 C10 121.8(4) . . ?
C8 C9 H9 119.1 . . ?
C10 C9 H9 119.1 . . ?
C12 O4 C11 117.4(4) . . ?
C9 C8 C5 129.9(5) . . ?
C9 C8 H8 115.1 . . ?
C5 C8 H8 115.1 . . ?
C4 C5 C6 116.5(6) . . ?
C4 C5 C8 120.5(7) . . ?
C6 C5 C8 123.0(5) . . ?
C7 C6 C5 117.5(7) . . ?
C7 C6 H6 121.3 . . ?
C5 C6 H6 121.3 . . ?
C6 C7 C2 116.4(8) . . ?
C6 C7 H7 121.8 . . ?
C2 C7 H7 121.8 . . ?
C3 C2 O1 116.5(8) . . ?
C3 C2 C7 123.7(7) . . ?
O1 C2 C7 119.8(8) . . ?
O1 C1 H1A 109.5 . . ?
O1 C1 H1B 109.5 . . ?
H1A C1 H1B 109.5 . . ?
O1 C1 H1C 109.5 . . ?
H1A C1 H1C 109.5 . . ?
H1B C1 H1C 109.5 . . ?
C4 C3 C2 114.5(10) . . ?
C4 C3 H3 122.7 . . ?
C2 C3 H3 122.7 . . ?
C3 C4 C5 131.3(11) . . ?
C3 C4 H4 114.4 . . ?
C5 C4 H4 114.4 . . ?
C22 C23 C24 116.1(3) . . ?
C22 C23 C26 120.9(3) . . ?
C24 C23 C26 123.0(3) . . ?
C25 C24 C23 119.9(4) . . ?
C25 C24 H24 120.0 . . ?
C23 C24 H24 120.0 . . ?
N2 C25 C24 123.9(4) . . ?
N2 C25 H25 118.1 . . ?
C24 C25 H25 118.1 . . ?
H7A O7 H7B 109.5 . . ?
O5 C20 O6 120.4(4) . . ?
O5 C20 C19 121.4(4) . . ?
O6 C20 C19 118.2(5) . . ?
O5 C20 Zn1 60.8(2) . . ?
O6 C20 Zn1 59.6(3) . . ?
C19 C20 Zn1 177.5(4) . . ?
C18 C19 C20 123.2(5) . . ?
C18 C19 H19 118.4 . . ?
C20 C19 H19 118.4 . . ?
C19 C18 C15 128.5(5) . . ?
C19 C18 H18 115.8 . . ?
C15 C18 H18 115.8 . . ?
C23 C22 C21 120.5(3) . . ?
C23 C22 H22 119.8 . . ?
C21 C22 H22 119.8 . . ?
C26 C26 C23 126.4(5) 2_676 . ?
C26 C26 H26 116.8 2_676 . ?
C23 C26 H26 116.8 . . ?
C14 C15 C16 117.1(4) . . ?
C14 C15 C18 123.9(4) . . ?
C16 C15 C18 119.0(4) . . ?
C15 C16 C17 122.2(4) . . ?
C15 C16 H16 118.9 . . ?
C17 C16 H16 118.9 . . ?
C12 C17 C16 119.8(4) . . ?
C12 C17 H17 120.1 . . ?
C16 C17 H17 120.1 . . ?
O4 C12 C17 124.7(4) . . ?
O4 C12 C13 116.6(4) . . ?
C17 C12 C13 118.6(4) . . ?
C12 C13 C14 120.6(5) . . ?
C12 C13 H13 119.7 . . ?
C14 C13 H13 119.7 . . ?
C15 C14 C13 121.6(5) . . ?
C15 C14 H14 119.2 . . ?
C13 C14 H14 119.2 . . ?
O4 C11 H11A 109.5 . . ?
O4 C11 H11B 109.5 . . ?
H11A C11 H11B 109.5 . . ?
O4 C11 H11C 109.5 . . ?
H11A C11 H11C 109.5 . . ?
H11B C11 H11C 109.5 . . ?
C32 C32 C29 119.5(11) 2_765 . ?
C32 C32 H32A 120.3 2_765 . ?
C29 C32 H32A 120.3 . . ?
C32' C32' C29 116.6(16) 2_765 . ?
C32' C32' H32B 121.7 2_765 . ?
C29 C32' H32B 121.7 . . ?

loop_
_geom_bond_atom_site_label_1
_geom_bond_atom_site_label_2
_geom_bond_distance
_geom_bond_site_symmetry_2
_geom_bond_publ_flag
Zn1 N1 2.096(3) . ?
Zn1 N2 2.111(3) . ?
Zn1 O6 2.172(4) . ?
Zn1 O3 2.189(3) . ?
Zn1 O5 2.200(4) . ?
Zn1 O2 2.201(4) . ?
Zn1 C20 2.519(5) . ?
Zn1 C10 2.530(4) . ?
N2 C21 1.331(5) . ?
N2 C25 1.342(5) . ?
O2 C10 1.245(6) . ?
N1 C31 1.331(6) . ?
N1 C27 1.330(5) . ?
O3 C10 1.255(6) . ?
O5 C20 1.247(6) . ?
O6 C20 1.252(6) . ?
C21 C22 1.386(5) . ?
C21 H21 0.9300 . ?
C27 C28 1.368(6) . ?
C27 H27 0.9300 . ?
C28 C29 1.369(9) . ?
C28 H28 0.9300 . ?
C29 C30 1.356(10) . ?
C29 C32 1.497(10) . ?
C29 C32' 1.517(8) . ?
C30 C31 1.411(8) . ?
C30 H30 0.9300 . ?
C31 H31 0.9300 . ?
C10 C9 1.480(6) . ?
O1 C1 1.329(10) . ?
O1 C2 1.395(7) . ?
C9 C8 1.315(6) . ?
C9 H9 0.9300 . ?
O4 C12 1.368(5) . ?
O4 C11 1.434(6) . ?
C8 C5 1.436(6) . ?
C8 H8 0.9300 . ?
C5 C4 1.376(8) . ?
C5 C6 1.394(9) . ?
C6 C7 1.378(8) . ?
C6 H6 0.9300 . ?
C7 C2 1.512(11) . ?
C7 H7 0.9300 . ?
C2 C3 1.281(12) . ?
C1 H1A 0.9600 . ?
C1 H1B 0.9600 . ?
C1 H1C 0.9600 . ?
C3 C4 1.254(11) . ?
C3 H3 0.9300 . ?
C4 H4 0.9300 . ?
C23 C22 1.381(5) . ?
C23 C24 1.396(6) . ?
C23 C26 1.488(5) . ?
C24 C25 1.368(6) . ?
C24 H24 0.9300 . ?
C25 H25 0.9300 . ?
O7 H7A 0.8500 . ?
O7 H7B 0.8501 . ?
C20 C19 1.489(6) . ?
C19 C18 1.303(7) . ?
C19 H19 0.9300 . ?
C18 C15 1.477(6) . ?
C18 H18 0.9300 . ?
C22 H22 0.9300 . ?
C26 C26 1.309(8) 2_676 ?
C26 H26 0.9300 . ?
C15 C14 1.363(7) . ?
C15 C16 1.382(6) . ?
C16 C17 1.389(6) . ?
C16 H16 0.9300 . ?
C17 C12 1.369(6) . ?
C17 H17 0.9300 . ?
C12 C13 1.381(7) . ?
C13 C14 1.389(7) . ?
C13 H13 0.9300 . ?
C14 H14 0.9300 . ?
C11 H11A 0.9600 . ?
C11 H11B 0.9600 . ?
C11 H11C 0.9600 . ?
C32 C32 1.27(2) 2_765 ?
C32 H32A 0.9300 . ?
C32' C32' 1.28(3) 2_765 ?
C32' H32B 0.9300 . ?

loop_
_geom_hbond_atom_site_label_D
_geom_hbond_atom_site_label_H
_geom_hbond_atom_site_label_A
_geom_hbond_distance_DH
_geom_hbond_distance_HA
_geom_hbond_distance_DA
_geom_hbond_angle_DHA
_geom_hbond_site_symmetry_A
_geom_hbond_publ_flag
O7 H7A O5 0.85 2.16 3.011(6) 175.9 2_666 yes
O7 H7B O3 0.85 2.07 2.853(6) 153.6 . yes

loop_
_geom_torsion_atom_site_label_1
_geom_torsion_atom_site_label_2
_geom_torsion_atom_site_label_3
_geom_torsion_atom_site_label_4
_geom_torsion
_geom_torsion_site_symmetry_1
_geom_torsion_site_symmetry_2
_geom_torsion_site_symmetry_3
_geom_torsion_site_symmetry_4
_geom_torsion_publ_flag
C25 N2 C21 C22 -0.5(6) . . . . ?
Zn1 N2 C21 C22 179.6(3) . . . . ?
C31 N1 C27 C28 1.8(7) . . . . ?
Zn1 N1 C27 C28 -176.3(4) . . . . ?
N1 C27 C28 C29 -0.4(8) . . . . ?
C27 C28 C29 C30 -1.6(8) . . . . ?
C27 C28 C29 C32 178.2(5) . . . . ?
C27 C28 C29 C32' -176.7(11) . . . . ?
C28 C29 C30 C31 2.1(11) . . . . ?
C32 C29 C30 C31 -177.6(7) . . . . ?
C32' C29 C30 C31 179.3(8) . . . . ?
C27 N1 C31 C30 -1.2(8) . . . . ?
Zn1 N1 C31 C30 176.8(5) . . . . ?
C29 C30 C31 N1 -0.7(11) . . . . ?
Zn1 O2 C10 O3 -2.9(4) . . . . ?
Zn1 O2 C10 C9 176.9(4) . . . . ?
Zn1 O3 C10 O2 2.9(4) . . . . ?
Zn1 O3 C10 C9 -176.9(3) . . . . ?
O2 C10 C9 C8 3.9(7) . . . . ?
O3 C10 C9 C8 -176.3(4) . . . . ?
C10 C9 C8 C5 -177.5(4) . . . . ?
C9 C8 C5 C4 175.4(5) . . . . ?
C9 C8 C5 C6 -2.6(8) . . . . ?
C4 C5 C6 C7 -0.5(8) . . . . ?
C8 C5 C6 C7 177.5(5) . . . . ?
C5 C6 C7 C2 -0.1(9) . . . . ?
C1 O1 C2 C3 -174.8(8) . . . . ?
C1 O1 C2 C7 6.1(11) . . . . ?
C6 C7 C2 C3 1.7(11) . . . . ?
C6 C7 C2 O1 -179.3(7) . . . . ?
O1 C2 C3 C4 178.6(7) . . . . ?
C7 C2 C3 C4 -2.4(13) . . . . ?
C2 C3 C4 C5 1.8(15) . . . . ?
C6 C5 C4 C3 -0.3(12) . . . . ?
C8 C5 C4 C3 -178.4(8) . . . . ?
C22 C23 C24 C25 -1.4(7) . . . . ?
C26 C23 C24 C25 179.0(4) . . . . ?
C21 N2 C25 C24 0.4(7) . . . . ?
Zn1 N2 C25 C24 -179.7(4) . . . . ?
C23 C24 C25 N2 0.6(8) . . . . ?
Zn1 O5 C20 O6 -2.7(5) . . . . ?
Zn1 O5 C20 C19 178.7(4) . . . . ?
Zn1 O6 C20 O5 2.8(5) . . . . ?
Zn1 O6 C20 C19 -178.7(4) . . . . ?
O5 C20 C19 C18 -9.9(8) . . . . ?
O6 C20 C19 C18 171.5(5) . . . . ?
C20 C19 C18 C15 175.8(4) . . . . ?
C24 C23 C22 C21 1.3(6) . . . . ?
C26 C23 C22 C21 -179.1(4) . . . . ?
N2 C21 C22 C23 -0.3(6) . . . . ?
C22 C23 C26 C26 -179.2(5) . . . 2_676 ?
C24 C23 C26 C26 0.3(8) . . . 2_676 ?
C19 C18 C15 C14 2.4(8) . . . . ?
C19 C18 C15 C16 -174.0(5) . . . . ?
C14 C15 C16 C17 -0.3(7) . . . . ?
C18 C15 C16 C17 176.3(4) . . . . ?
C15 C16 C17 C12 0.2(7) . . . . ?
C11 O4 C12 C17 -2.7(9) . . . . ?
C11 O4 C12 C13 178.4(6) . . . . ?
C16 C17 C12 O4 -178.4(5) . . . . ?
C16 C17 C12 C13 0.4(8) . . . . ?
O4 C12 C13 C14 177.9(6) . . . . ?
C17 C12 C13 C14 -1.0(10) . . . . ?
C16 C15 C14 C13 -0.3(9) . . . . ?
C18 C15 C14 C13 -176.8(6) . . . . ?
C12 C13 C14 C15 1.0(11) . . . . ?
C30 C29 C32 C32 -2.2(16) . . . 2_765 ?
C28 C29 C32 C32 178.1(10) . . . 2_765 ?
C30 C29 C32' C32' 173.0(15) . . . 2_765 ?
C28 C29 C32' C32' -11(2) . . . 2_765 ?
